data_7209514
loop_
_publ_author_name
'Chorazy, Szymon'
'Podgajny, Robert'
'Majcher, Anna M.'
'Nitek, Wojciech'
'Rams, Micha\/l'
'Suturina, Elizaveta A.'
'Ungur, Liviu'
'Chibotaru, Liviu F.'
'Sieklucka, Barbara'

_publ_section_title
;
 Magnetic anisotropy of CoII--WV ferromagnet: single crystal and ab initio
 study
;
_journal_issue 13
_journal_name_full CrystEngComm
_journal_page_first 2378
_journal_paper_doi 10.1039/c2ce26387d
_journal_volume 15
_journal_year 2013
_chemical_formula_moiety 'C40 H30 Mn3 N20 O10 W3'
_chemical_formula_sum 'C28 H28 Co1.5 N12 O10 W'
_chemical_formula_weight 964.87
_chemical_name_common 'Compound X'
_chemical_name_systematic
;
?
;
_space_group_IT_number 14
_symmetry_cell_setting monoclinic
_symmetry_space_group_name_Hall '-P 2ybc'
_symmetry_space_group_name_H-M 'P 1 21/c 1'
_atom_sites_solution_hydrogens geom
_atom_sites_solution_primary direct
_atom_sites_solution_secondary difmap
_audit_conform_dict_location ftp://ftp.iucr.org/pub/cif_core.dic
_audit_conform_dict_name cif_core.dic
_audit_conform_dict_version 2.4
_audit_creation_date 2011-07-11T19:44:18-00:00
_audit_creation_method 'WinGX routine CIF_UPDATE'
_cell_angle_alpha 90
_cell_angle_beta 91.2120(10)
_cell_angle_gamma 90
_cell_formula_units_Z 4
_cell_length_a 10.45700(10)
_cell_length_b 19.0970(2)
_cell_length_c 17.7070(2)
_cell_measurement_reflns_used 15637
_cell_measurement_temperature 293(2)
_cell_measurement_theta_max 27.485
_cell_measurement_theta_min 0.998
_cell_volume 3535.25(6)
_computing_cell_refinement 'HKL Scalepack (Otwinowski & Minor 1997)'
_computing_data_collection 'Collect (Bruker AXS BV, 1997-2004)'
_computing_data_reduction 'HKL Denzo and Scalepack (Otwinowski & Minor 1997)'
_computing_molecular_graphics 'Ortep (Johnson, 1976)'
_computing_structure_refinement 'SHELXL-97 (Sheldrick, 1997)'
_diffrn_ambient_temperature 293(2)
_diffrn_detector_area_resol_mean 9
_diffrn_measured_fraction_theta_full 0.997
_diffrn_measured_fraction_theta_max 0.997
_diffrn_measurement_device '95mm CCD camera on \k-goniostat'
_diffrn_measurement_device_type KappaCCD
_diffrn_measurement_method CCD
_diffrn_orient_matrix_type 'by Bruker AXS Collect from scalepack cell'
_diffrn_orient_matrix_UB_11 -0.0905815
_diffrn_orient_matrix_UB_12 -0.0152413
_diffrn_orient_matrix_UB_13 0.0065596
_diffrn_orient_matrix_UB_21 0.0140736
_diffrn_orient_matrix_UB_22 -0.0402932
_diffrn_orient_matrix_UB_23 -0.0349244
_diffrn_orient_matrix_UB_31 0.0273268
_diffrn_orient_matrix_UB_32 -0.0297697
_diffrn_orient_matrix_UB_33 0.0439117
_diffrn_radiation_monochromator graphite
_diffrn_radiation_type MoK\a
_diffrn_radiation_wavelength 0.71073
_diffrn_reflns_av_R_equivalents 0.0389
_diffrn_reflns_av_unetI/netI 0.0305
_diffrn_reflns_limit_h_max 13
_diffrn_reflns_limit_h_min -13
_diffrn_reflns_limit_k_max 24
_diffrn_reflns_limit_k_min -24
_diffrn_reflns_limit_l_max 22
_diffrn_reflns_limit_l_min -22
_diffrn_reflns_number 29931
_diffrn_reflns_theta_full 27.48
_diffrn_reflns_theta_max 27.48
_diffrn_reflns_theta_min 2.89
_exptl_absorpt_coefficient_mu 4.018
_exptl_absorpt_correction_T_max 0.6894
_exptl_absorpt_correction_T_min 0.2650
_exptl_absorpt_correction_type multi-scan
_exptl_absorpt_process_details '(DENZO-SMN; Otwinowski & Minor, 1997)'
_exptl_crystal_density_diffrn 1.813
_exptl_crystal_density_method 'not measured'
_exptl_crystal_F_000 1898
_exptl_crystal_size_max 0.45
_exptl_crystal_size_mid 0.25
_exptl_crystal_size_min 0.1
_refine_diff_density_max 1.044
_refine_diff_density_min -0.919
_refine_diff_density_rms 0.111
_refine_ls_extinction_method none
_refine_ls_goodness_of_fit_gt 69.706
_refine_ls_goodness_of_fit_ref 1.038
_refine_ls_hydrogen_treatment constr
_refine_ls_matrix_type full
_refine_ls_number_parameters 475
_refine_ls_number_reflns 8100
_refine_ls_number_restraints 0
_refine_ls_restrained_S_all 1.038
_refine_ls_R_factor_all 0.0376
_refine_ls_R_factor_gt 0.028
_refine_ls_shift/su_max 0
_refine_ls_shift/su_mean 0
_refine_ls_structure_factor_coef Fsqd
_refine_ls_weighting_details 'calc w=1/[\s^2^(Fo^2^)+(0.0448P)^2^+1.8888P] where P=(Fo^2^+2Fc^2^)/3'
_refine_ls_weighting_scheme calc
_refine_ls_wR_factor_gt 0.0718
_refine_ls_wR_factor_ref 0.0751
_reflns_number_gt 6838
_reflns_number_total 8100
_reflns_threshold_expression >2sigma(I)
_cod_data_source_file c2ce26387d.txt
_cod_data_source_block sch103
_cod_depositor_comments
;
The following automatic conversions were performed:

'_exptl_absorpt_correction_type' value 'Multi-scan' changed to
'multi-scan' according to
/home/saulius/struct/CIF-dictionaries/cif_core.dic dictionary named
'cif_core.dic' version 2.4.2 from 2011-04-26.

Automatic conversion script
Id: cif_fix_values 1891 2012-01-12 08:04:46Z andrius 
;
_cod_original_sg_symbol_H-M P21/c
_cod_original_formula_sum 'C28 H28 Co1.50 N12 O10 W'
_cod_database_code 7209514

loop_
_symmetry_equiv_pos_as_xyz
'x, y, z'
'-x, y+1/2, -z+1/2'
'-x, -y, -z'
'x, -y-1/2, z-1/2'

loop_
_atom_site_label
_atom_site_type_symbol
_atom_site_fract_x
_atom_site_fract_y
_atom_site_fract_z
_atom_site_U_iso_or_equiv
_atom_site_adp_type
_atom_site_occupancy
_atom_site_symmetry_multiplicity
_atom_site_calc_flag
_atom_site_refinement_flags
W1 W 0.207135(11) -0.019652(6) -0.273484(7) 0.02085(5) Uani 1 1 d .
Co2 Co -0.08959(4) 0.20460(2) -0.25833(3) 0.02706(11) Uani 1 1 d .
Co3 Co 0 0 0 0.02998(15) Uani 1 2 d S
C11 C 0.0736(3) -0.05393(18) -0.3603(2) 0.0314(8) Uani 1 1 d .
N11 N 0.0023(4) -0.0725(2) -0.4069(2) 0.0506(9) Uani 1 1 d .
C12 C 0.0492(3) 0.05370(17) -0.26830(19) 0.0266(7) Uani 1 1 d .
N12 N -0.0261(3) 0.09741(15) -0.26587(18) 0.0333(7) Uani 1 1 d .
C13 C 0.1370(3) -0.02161(16) -0.1597(2) 0.0274(7) Uani 1 1 d .
N13 N 0.0991(3) -0.02048(16) -0.09964(18) 0.0355(7) Uani 1 1 d .
C14 C -0.1616(3) 0.37050(17) -0.24645(19) 0.0257(7) Uani 1 1 d .
N14 N -0.1350(3) 0.31291(15) -0.25335(18) 0.0337(7) Uani 1 1 d .
C15 C 0.2354(3) 0.05256(18) -0.3659(2) 0.0304(7) Uani 1 1 d .
N15 N 0.2517(3) 0.09134(18) -0.4145(2) 0.0450(8) Uani 1 1 d .
C16 C 0.2972(4) 0.0728(2) -0.2265(2) 0.0403(9) Uani 1 1 d .
N16 N 0.3404(5) 0.1230(2) -0.2015(3) 0.0785(15) Uani 1 1 d .
C17 C 0.3668(4) -0.0554(2) -0.2043(2) 0.0359(8) Uani 1 1 d .
N17 N 0.4511(3) -0.0732(2) -0.1665(2) 0.0534(10) Uani 1 1 d .
C18 C 0.3398(4) -0.06880(19) -0.3489(2) 0.0355(8) Uani 1 1 d .
N18 N 0.4121(4) -0.0947(2) -0.3886(2) 0.0547(10) Uani 1 1 d .
C201 C -0.4123(3) 0.19044(18) -0.3248(2) 0.0305(7) Uani 1 1 d .
C202 C -0.5214(3) 0.2233(2) -0.3514(2) 0.0387(9) Uani 1 1 d .
H202 H -0.5553 0.212 -0.3988 0.046 Uiso 1 1 calc R
C203 C -0.5803(4) 0.2730(2) -0.3078(3) 0.0488(11) Uani 1 1 d .
H203 H -0.6518 0.2968 -0.3264 0.059 Uiso 1 1 calc R
C204 C -0.5324(4) 0.2870(2) -0.2366(3) 0.0501(11) Uani 1 1 d .
H204 H -0.5729 0.3195 -0.2062 0.06 Uiso 1 1 calc R
C205 C -0.4245(4) 0.2528(2) -0.2102(2) 0.0398(9) Uani 1 1 d .
H205 H -0.3914 0.2625 -0.1622 0.048 Uiso 1 1 calc R
N206 N -0.3670(3) 0.20525(15) -0.25419(17) 0.0306(6) Uani 1 1 d .
O207 O -0.2655(2) 0.17055(12) -0.22660(14) 0.0324(5) Uani 1 1 d .
C208 C -0.3465(3) 0.13657(18) -0.3694(2) 0.0308(7) Uani 1 1 d .
C209 C -0.4086(4) 0.07744(19) -0.3964(2) 0.0386(9) Uani 1 1 d .
H209 H -0.494 0.0699 -0.3851 0.046 Uiso 1 1 calc R
C210 C -0.3444(4) 0.0296(2) -0.4401(3) 0.0439(10) Uani 1 1 d .
H210 H -0.3862 -0.01 -0.4588 0.053 Uiso 1 1 calc R
C211 C -0.2185(4) 0.0411(2) -0.4555(2) 0.0445(10) Uani 1 1 d .
H211 H -0.1733 0.0085 -0.4834 0.053 Uiso 1 1 calc R
C212 C -0.1593(4) 0.1005(2) -0.4298(2) 0.0413(9) Uani 1 1 d .
H212 H -0.0742 0.1085 -0.4413 0.05 Uiso 1 1 calc R
N213 N -0.2224(3) 0.14732(15) -0.38817(16) 0.0311(6) Uani 1 1 d .
O214 O -0.1644(2) 0.20620(13) -0.36657(15) 0.0346(6) Uani 1 1 d .
O21 O -0.0184(3) 0.20221(14) -0.14926(16) 0.0461(7) Uani 1 1 d .
H21A H 0.03 0.2321 -0.1274 0.069 Uiso 1 1 d R
H21B H -0.0347 0.1704 -0.1173 0.069 Uiso 1 1 d R
O22 O 0.0957(3) 0.22989(15) -0.29672(19) 0.0504(7) Uani 1 1 d .
H22A H 0.1648 0.2455 -0.277 0.076 Uiso 1 1 d R
H22B H 0.101 0.2373 -0.3439 0.076 Uiso 1 1 d R
C301 C 0.2928(4) -0.0609(2) 0.0822(2) 0.0418(9) Uani 1 1 d .
C302 C 0.4190(5) -0.0770(3) 0.0694(3) 0.0648(14) Uani 1 1 d .
H302 H 0.4845 -0.053 0.0947 0.078 Uiso 1 1 calc R
C303 C 0.4468(6) -0.1296(4) 0.0185(4) 0.089(2) Uani 1 1 d .
H303 H 0.5313 -0.1407 0.0083 0.107 Uiso 1 1 calc R
C304 C 0.3497(7) -0.1645(3) -0.0163(3) 0.0847(19) Uani 1 1 d .
H304 H 0.3686 -0.2 -0.0504 0.102 Uiso 1 1 calc R
C305 C 0.2265(5) -0.1494(2) -0.0030(3) 0.0566(12) Uani 1 1 d .
H305 H 0.1611 -0.174 -0.0276 0.068 Uiso 1 1 calc R
N306 N 0.1990(3) -0.09796(17) 0.04660(18) 0.0388(7) Uani 1 1 d .
O307 O 0.0772(2) -0.08429(13) 0.06095(15) 0.0363(6) Uani 1 1 d .
C308 C 0.2558(4) -0.0057(2) 0.1363(2) 0.0353(8) Uani 1 1 d .
C309 C 0.2924(4) -0.0073(2) 0.2115(2) 0.0450(10) Uani 1 1 d .
H309 H 0.3428 -0.0438 0.23 0.054 Uiso 1 1 calc R
C310 C 0.2540(5) 0.0458(2) 0.2599(2) 0.0478(10) Uani 1 1 d .
H310 H 0.2786 0.0449 0.3107 0.057 Uiso 1 1 calc R
C311 C 0.1803(4) 0.0989(2) 0.2323(2) 0.0472(10) Uani 1 1 d .
H311 H 0.1521 0.134 0.2643 0.057 Uiso 1 1 calc R
C312 C 0.1479(4) 0.1002(2) 0.1568(2) 0.0433(9) Uani 1 1 d .
H312 H 0.0986 0.1369 0.1376 0.052 Uiso 1 1 calc R
N313 N 0.1864(3) 0.04940(16) 0.11064(17) 0.0345(7) Uani 1 1 d .
O314 O 0.1579(3) 0.05399(15) 0.03657(14) 0.0418(6) Uani 1 1 d .
O1 O 0.6142(4) -0.1686(2) -0.4639(2) 0.0902(13) Uani 1 1 d .
H1A H 0.5548 -0.1471 -0.4415 0.135 Uiso 1 1 d R
H1B H 0.6526 -0.1466 -0.4985 0.135 Uiso 1 1 d R
O2 O 0.1474(6) 0.3032(3) -0.1017(4) 0.164(3) Uani 1 1 d .
H2A H 0.2199 0.3121 -0.0812 0.246 Uiso 1 1 d R
H2B H 0.1027 0.3403 -0.099 0.246 Uiso 1 1 d R
O3 O 0.2446(6) 0.1666(3) -0.0385(4) 0.163(3) Uani 1 1 d .
H3A H 0.2557 0.1549 -0.0842 0.245 Uiso 1 1 d R
H3B H 0.2265 0.1297 -0.014 0.245 Uiso 1 1 d R
O4 O 0.1126(10) 0.2537(6) -0.4480(4) 0.240(5) Uani 1 1 d .
H4A H 0.1569 0.2788 -0.4772 0.361 Uiso 1 1 d R
H4B H 0.145 0.2137 -0.4389 0.361 Uiso 1 1 d R

loop_
_atom_site_aniso_label
_atom_site_aniso_U_11
_atom_site_aniso_U_22
_atom_site_aniso_U_33
_atom_site_aniso_U_23
_atom_site_aniso_U_13
_atom_site_aniso_U_12
W1 0.02235(8) 0.01689(7) 0.02344(8) 0.00013(5) 0.00388(5) 0.00006(5)
Co2 0.0270(2) 0.0207(2) 0.0334(3) -0.00149(18) -0.00063(19) 0.00223(17)
Co3 0.0358(4) 0.0339(3) 0.0204(3) 0.0019(3) 0.0025(3) 0.0050(3)
C11 0.0341(18) 0.0264(17) 0.0336(19) -0.0010(15) 0.0011(16) 0.0033(14)
N11 0.050(2) 0.050(2) 0.051(2) -0.0081(18) -0.0123(18) -0.0005(17)
C12 0.0311(17) 0.0225(16) 0.0261(17) -0.0006(13) 0.0039(14) -0.0019(14)
N12 0.0321(16) 0.0268(15) 0.0411(18) -0.0020(13) 0.0028(13) 0.0051(12)
C13 0.0304(17) 0.0258(17) 0.0261(18) 0.0003(14) 0.0012(14) 0.0026(13)
N13 0.0417(18) 0.0399(18) 0.0252(16) 0.0001(13) 0.0034(14) 0.0067(13)
C14 0.0279(16) 0.0243(17) 0.0250(17) -0.0006(13) 0.0040(13) -0.0010(13)
N14 0.0376(16) 0.0229(15) 0.0406(18) -0.0033(13) -0.0019(14) 0.0036(12)
C15 0.0321(18) 0.0268(17) 0.0324(19) -0.0025(15) 0.0040(15) 0.0039(14)
N15 0.057(2) 0.0380(18) 0.0402(19) 0.0056(16) 0.0072(16) -0.0029(16)
C16 0.051(2) 0.029(2) 0.041(2) 0.0039(16) -0.0088(19) -0.0092(17)
N16 0.118(4) 0.048(2) 0.068(3) 0.003(2) -0.026(3) -0.039(3)
C17 0.0293(18) 0.040(2) 0.039(2) 0.0000(17) 0.0019(16) 0.0021(16)
N17 0.041(2) 0.059(2) 0.059(2) 0.0026(19) -0.0112(18) 0.0086(17)
C18 0.037(2) 0.0329(19) 0.037(2) 0.0079(16) 0.0071(16) 0.0054(16)
N18 0.062(2) 0.059(2) 0.044(2) 0.0071(18) 0.0221(18) 0.0254(19)
C201 0.0268(17) 0.0281(17) 0.037(2) 0.0006(15) 0.0053(15) -0.0019(14)
C202 0.0244(17) 0.040(2) 0.052(2) 0.0022(18) -0.0023(16) 0.0009(15)
C203 0.0271(19) 0.037(2) 0.082(3) 0.001(2) 0.000(2) 0.0048(16)
C204 0.032(2) 0.037(2) 0.082(3) -0.012(2) 0.009(2) 0.0044(17)
C205 0.037(2) 0.035(2) 0.048(2) -0.0095(18) 0.0095(17) -0.0004(16)
N206 0.0265(14) 0.0258(14) 0.0397(17) -0.0008(13) 0.0065(13) 0.0005(11)
O207 0.0302(13) 0.0293(12) 0.0379(14) 0.0015(11) 0.0011(10) 0.0037(10)
C208 0.0278(17) 0.0324(18) 0.0322(19) 0.0008(15) -0.0015(14) 0.0033(14)
C209 0.037(2) 0.034(2) 0.045(2) -0.0023(17) -0.0054(17) -0.0047(16)
C210 0.054(3) 0.035(2) 0.042(2) -0.0075(17) -0.010(2) -0.0039(18)
C211 0.056(3) 0.044(2) 0.033(2) -0.0126(18) -0.0035(19) 0.012(2)
C212 0.038(2) 0.057(3) 0.029(2) -0.0101(18) 0.0035(16) 0.0081(18)
N213 0.0335(16) 0.0330(16) 0.0267(15) -0.0002(12) -0.0004(12) 0.0015(12)
O214 0.0316(13) 0.0343(13) 0.0378(14) 0.0016(11) 0.0004(11) -0.0063(11)
O21 0.0614(18) 0.0384(15) 0.0378(15) 0.0022(12) -0.0142(14) -0.0066(13)
O22 0.0342(14) 0.0429(16) 0.074(2) 0.0090(15) 0.0051(14) -0.0066(12)
C301 0.047(2) 0.046(2) 0.033(2) 0.0022(18) 0.0015(17) 0.0109(19)
C302 0.045(3) 0.083(4) 0.066(3) -0.007(3) 0.002(2) 0.019(3)
C303 0.061(3) 0.105(5) 0.101(5) -0.022(4) 0.016(3) 0.038(3)
C304 0.103(5) 0.085(4) 0.066(4) -0.032(3) 0.006(3) 0.042(4)
C305 0.076(3) 0.051(3) 0.043(3) -0.013(2) 0.000(2) 0.020(2)
N306 0.048(2) 0.0355(17) 0.0323(17) -0.0002(14) -0.0010(15) 0.0072(15)
O307 0.0383(14) 0.0354(14) 0.0351(14) 0.0048(11) 0.0008(11) 0.0029(11)
C308 0.035(2) 0.0352(19) 0.036(2) 0.0016(16) -0.0001(16) -0.0025(16)
C309 0.052(2) 0.038(2) 0.045(2) 0.0071(19) -0.008(2) -0.0061(19)
C310 0.069(3) 0.045(2) 0.029(2) -0.0004(18) -0.003(2) -0.019(2)
C311 0.048(2) 0.044(2) 0.049(3) -0.016(2) 0.005(2) -0.0124(19)
C312 0.045(2) 0.0295(19) 0.055(3) -0.0062(18) -0.0033(19) -0.0002(16)
N313 0.0385(17) 0.0332(16) 0.0318(16) 0.0019(14) -0.0002(13) -0.0056(13)
O314 0.0460(16) 0.0468(16) 0.0325(14) 0.0107(12) -0.0033(12) -0.0076(13)
O1 0.090(3) 0.103(3) 0.080(3) 0.019(2) 0.035(2) 0.040(3)
O2 0.137(5) 0.084(3) 0.266(8) -0.015(5) -0.105(5) 0.007(3)
O3 0.178(6) 0.110(5) 0.204(7) 0.025(5) 0.050(5) 0.003(4)
O4 0.326(12) 0.319(12) 0.078(4) -0.040(6) 0.051(6) -0.067(10)

loop_
_atom_type_symbol
_atom_type_description
_atom_type_scat_dispersion_real
_atom_type_scat_dispersion_imag
_atom_type_scat_source
C C 0.0033 0.0016 'International Tables Vol C Tables 4.2.6.8 and 6.1.1.4'
H H 0 0 'International Tables Vol C Tables 4.2.6.8 and 6.1.1.4'
N N 0.0061 0.0033 'International Tables Vol C Tables 4.2.6.8 and 6.1.1.4'
O O 0.0106 0.006 'International Tables Vol C Tables 4.2.6.8 and 6.1.1.4'
W W -0.849 6.8722 'International Tables Vol C Tables 4.2.6.8 and 6.1.1.4'
Co Co 0.3494 0.9721 'International Tables Vol C Tables 4.2.6.8 and 6.1.1.4'

loop_
_exptl_crystal_face_index_h
_exptl_crystal_face_index_k
_exptl_crystal_face_index_l
_exptl_crystal_face_perp_dist
0 -1 0 0.03
0 1 0 0.04
0 0 1 0.18
0 0 -1 0.2
-1 0 0 0.1
1 0 0 0.1

loop_
_geom_angle_atom_site_label_1
_geom_angle_atom_site_label_2
_geom_angle_atom_site_label_3
_geom_angle
_geom_angle_site_symmetry_1
_geom_angle_site_symmetry_3
C11 W1 C13 115.63(13) . .
C11 W1 C16 142.49(14) . .
C13 W1 C16 78.98(14) . .
C11 W1 C17 142.09(14) . .
C13 W1 C17 74.89(13) . .
C16 W1 C17 73.43(15) . .
C11 W1 C18 80.89(14) . .
C13 W1 C18 143.58(13) . .
C16 W1 C18 108.23(15) . .
C17 W1 C18 73.40(14) . .
C11 W1 C15 75.59(13) . .
C13 W1 C15 140.45(12) . .
C16 W1 C15 72.84(14) . .
C17 W1 C15 120.89(14) . .
C18 W1 C15 73.11(13) . .
C11 W1 C12 75.18(13) . .
C13 W1 C12 72.41(12) . .
C16 W1 C12 77.41(14) . .
C17 W1 C12 139.49(13) . .
C18 W1 C12 143.71(13) . .
C15 W1 C12 74.75(12) . .
C11 W1 C14 71.52(13) . 2_544
C13 W1 C14 75.68(12) . 2_544
C16 W1 C14 144.98(13) . 2_544
C17 W1 C14 76.89(14) . 2_544
C18 W1 C14 80.07(13) . 2_544
C15 W1 C14 140.21(13) . 2_544
C12 W1 C14 116.43(12) . 2_544
O207 Co2 O214 86.20(10) . .
O207 Co2 O21 92.57(11) . .
O214 Co2 O21 178.77(11) . .
O207 Co2 O22 174.14(11) . .
O214 Co2 O22 91.73(11) . .
O21 Co2 O22 89.48(12) . .
O207 Co2 N14 95.46(11) . .
O214 Co2 N14 86.74(11) . .
O21 Co2 N14 93.41(12) . .
O22 Co2 N14 89.89(12) . .
O207 Co2 N12 89.71(11) . .
O214 Co2 N12 93.90(11) . .
O21 Co2 N12 86.06(11) . .
O22 Co2 N12 84.96(11) . .
N14 Co2 N12 174.82(12) . .
O314 Co3 O314 180.0(2) 3 .
O314 Co3 O307 85.64(10) 3 3
O314 Co3 O307 94.36(10) . 3
O314 Co3 O307 94.36(10) 3 .
O314 Co3 O307 85.64(10) . .
O307 Co3 O307 180.00(19) 3 .
O314 Co3 N13 87.16(12) 3 3
O314 Co3 N13 92.84(12) . 3
O307 Co3 N13 95.63(11) 3 3
O307 Co3 N13 84.37(11) . 3
O314 Co3 N13 92.84(12) 3 .
O314 Co3 N13 87.16(12) . .
O307 Co3 N13 84.37(11) 3 .
O307 Co3 N13 95.63(11) . .
N13 Co3 N13 180.00(9) 3 .
N11 C11 W1 179.8(4) . .
N12 C12 W1 173.7(3) . .
C12 N12 Co2 154.6(3) . .
N13 C13 W1 177.9(3) . .
C13 N13 Co3 166.3(3) . .
N14 C14 W1 176.6(3) . 2_554
C14 N14 Co2 176.0(3) . .
N15 C15 W1 179.1(3) . .
N16 C16 W1 177.4(4) . .
N17 C17 W1 178.4(4) . .
N18 C18 W1 179.1(4) . .
N206 C201 C202 119.3(3) . .
N206 C201 C208 118.7(3) . .
C202 C201 C208 121.8(3) . .
C203 C202 C201 120.0(4) . .
C203 C202 H202 120 . .
C201 C202 H202 120 . .
C204 C203 C202 119.4(4) . .
C204 C203 H203 120.3 . .
C202 C203 H203 120.3 . .
C203 C204 C205 119.9(4) . .
C203 C204 H204 120 . .
C205 C204 H204 120 . .
N206 C205 C204 119.8(4) . .
N206 C205 H205 120.1 . .
C204 C205 H205 120.1 . .
O207 N206 C205 119.0(3) . .
O207 N206 C201 119.5(3) . .
C205 N206 C201 121.5(3) . .
N206 O207 Co2 117.09(19) . .
N213 C208 C209 118.8(3) . .
N213 C208 C201 118.9(3) . .
C209 C208 C201 122.2(3) . .
C210 C209 C208 120.2(4) . .
C210 C209 H209 119.9 . .
C208 C209 H209 119.9 . .
C211 C210 C209 119.1(4) . .
C211 C210 H210 120.4 . .
C209 C210 H210 120.4 . .
C212 C211 C210 119.9(4) . .
C212 C211 H211 120 . .
C210 C211 H211 120 . .
N213 C212 C211 120.8(4) . .
N213 C212 H212 119.6 . .
C211 C212 H212 119.6 . .
O214 N213 C212 119.7(3) . .
O214 N213 C208 119.2(3) . .
C212 N213 C208 121.1(3) . .
N213 O214 Co2 114.7(2) . .
Co2 O21 H21A 127.7 . .
Co2 O21 H21B 124.5 . .
H21A O21 H21B 107.7 . .
Co2 O22 H22A 136.2 . .
Co2 O22 H22B 115.5 . .
H22A O22 H22B 105.8 . .
N306 C301 C302 119.5(4) . .
N306 C301 C308 118.4(3) . .
C302 C301 C308 122.0(4) . .
C301 C302 C303 118.9(5) . .
C301 C302 H302 120.5 . .
C303 C302 H302 120.5 . .
C304 C303 C302 119.3(5) . .
C304 C303 H303 120.4 . .
C302 C303 H303 120.4 . .
C305 C304 C303 121.8(5) . .
C305 C304 H304 119.1 . .
C303 C304 H304 119.1 . .
C304 C305 N306 119.1(5) . .
C304 C305 H305 120.4 . .
N306 C305 H305 120.4 . .
O307 N306 C305 118.9(4) . .
O307 N306 C301 119.7(3) . .
C305 N306 C301 121.4(4) . .
N306 O307 Co3 114.4(2) . .
N313 C308 C309 118.6(4) . .
N313 C308 C301 118.8(3) . .
C309 C308 C301 122.6(4) . .
C308 C309 C310 120.1(4) . .
C308 C309 H309 119.9 . .
C310 C309 H309 119.9 . .
C311 C310 C309 119.4(4) . .
C311 C310 H310 120.3 . .
C309 C310 H310 120.3 . .
C310 C311 C312 119.4(4) . .
C310 C311 H311 120.3 . .
C312 C311 H311 120.3 . .
N313 C312 C311 120.7(4) . .
N313 C312 H312 119.6 . .
C311 C312 H312 119.6 . .
C312 N313 O314 119.2(3) . .
C312 N313 C308 121.7(3) . .
O314 N313 C308 119.1(3) . .
N313 O314 Co3 116.0(2) . .
H1A O1 H1B 117.3 . .
H2A O2 H2B 107.3 . .
H3A O3 H3B 107.7 . .
H4A O4 H4B 113.6 . .

loop_
_geom_bond_atom_site_label_1
_geom_bond_atom_site_label_2
_geom_bond_distance
_geom_bond_site_symmetry_2
W1 C11 2.156(4) .
W1 C13 2.159(4) .
W1 C16 2.159(4) .
W1 C17 2.161(4) .
W1 C18 2.161(4) .
W1 C15 2.166(4) .
W1 C12 2.169(3) .
W1 C14 2.181(3) 2_544
Co2 O207 2.041(2) .
Co2 O214 2.055(3) .
Co2 O21 2.056(3) .
Co2 O22 2.123(3) .
Co2 N14 2.125(3) .
Co2 N12 2.157(3) .
Co3 O314 2.040(3) 3
Co3 O314 2.040(3) .
Co3 O307 2.091(2) 3
Co3 O307 2.091(2) .
Co3 N13 2.102(3) 3
Co3 N13 2.102(3) .
C11 N11 1.155(5) .
C12 N12 1.149(4) .
C13 N13 1.143(5) .
C14 N14 1.142(4) .
C14 W1 2.181(3) 2_554
C15 N15 1.150(5) .
C16 N16 1.144(5) .
C17 N17 1.147(5) .
C18 N18 1.155(5) .
C201 N206 1.358(5) .
C201 C202 1.377(5) .
C201 C208 1.476(5) .
C202 C203 1.376(6) .
C202 H202 0.93 .
C203 C204 1.374(7) .
C203 H203 0.93 .
C204 C205 1.377(6) .
C204 H204 0.93 .
C205 N206 1.346(5) .
C205 H205 0.93 .
N206 O207 1.335(4) .
C208 N213 1.362(4) .
C208 C209 1.383(5) .
C209 C210 1.381(6) .
C209 H209 0.93 .
C210 C211 1.368(6) .
C210 H210 0.93 .
C211 C212 1.365(6) .
C211 H211 0.93 .
C212 N213 1.341(5) .
C212 H212 0.93 .
N213 O214 1.330(4) .
O21 H21A 0.8499 .
O21 H21B 0.85 .
O22 H22A 0.85 .
O22 H22B 0.85 .
C301 N306 1.355(5) .
C301 C302 1.379(6) .
C301 C308 1.481(6) .
C302 C303 1.384(8) .
C302 H302 0.93 .
C303 C304 1.354(9) .
C303 H303 0.93 .
C304 C305 1.346(8) .
C304 H304 0.93 .
C305 N306 1.353(5) .
C305 H305 0.93 .
N306 O307 1.329(4) .
C308 N313 1.352(5) .
C308 C309 1.378(6) .
C309 C310 1.391(6) .
C309 H309 0.93 .
C310 C311 1.359(7) .
C310 H310 0.93 .
C311 C312 1.373(6) .
C311 H311 0.93 .
C312 N313 1.336(5) .
C312 H312 0.93 .
N313 O314 1.342(4) .
O1 H1A 0.85 .
O1 H1B 0.85 .
O2 H2A 0.85 .
O2 H2B 0.85 .
O3 H3A 0.8499 .
O3 H3B 0.85 .
O4 H4A 0.85 .
O4 H4B 0.85 .

loop_
_geom_hbond_atom_site_label_D
_geom_hbond_atom_site_label_H
_geom_hbond_atom_site_label_A
_geom_hbond_distance_DH
_geom_hbond_distance_HA
_geom_hbond_distance_DA
_geom_hbond_angle_DHA
_geom_hbond_site_symmetry_A
O21 H21A O2 0.85 1.88 2.716(6) 167 .
O21 H21B O307 0.85 1.98 2.817(4) 168.6 3
O21 H21B N306 0.85 2.55 3.314(4) 149.3 3
O22 H22B O4 0.85 1.88 2.726(8) 179.9 .
O1 H1A N18 0.85 2.04 2.890(5) 179.4 .
O1 H1B N15 0.85 2.13 2.984(5) 179.8 3_654
O2 H2A O1 0.85 1.93 2.781(7) 179 2_654
O2 H2B N11 0.85 2 2.849(7) 179.7 2_554
O3 H3A N16 0.85 2.36 3.187(9) 165.8 .
O3 H3B O314 0.85 1.85 2.695(7) 170 .
O4 H4A O3 0.85 1.77 2.623(11) 177.8 4_565
O4 H4B N15 0.85 2.62 3.471(12) 177.9 .

loop_
_geom_torsion_atom_site_label_1
_geom_torsion_atom_site_label_2
_geom_torsion_atom_site_label_3
_geom_torsion_atom_site_label_4
_geom_torsion
_geom_torsion_site_symmetry_1
N206 C201 C202 C203 2.9(5) .
C208 C201 C202 C203 179.6(4) .
C201 C202 C203 C204 -2.9(6) .
C202 C203 C204 C205 1.7(6) .
C203 C204 C205 N206 -0.6(6) .
C204 C205 N206 O207 -177.3(3) .
C204 C205 N206 C201 0.7(6) .
C202 C201 N206 O207 176.2(3) .
C208 C201 N206 O207 -0.6(5) .
C202 C201 N206 C205 -1.8(5) .
C208 C201 N206 C205 -178.6(3) .
C205 N206 O207 Co2 -100.3(3) .
C201 N206 O207 Co2 81.6(3) .
O214 Co2 O207 N206 -47.3(2) .
N14 Co2 O207 N206 39.1(2) .
N12 Co2 O207 N206 -141.2(2) .
N206 C201 C208 N213 -62.6(4) .
C202 C201 C208 N213 120.8(4) .
N206 C201 C208 C209 121.2(4) .
C202 C201 C208 C209 -55.5(5) .
N213 C208 C209 C210 1.5(6) .
C201 C208 C209 C210 177.8(4) .
C208 C209 C210 C211 0.7(6) .
C209 C210 C211 C212 -2.1(6) .
C210 C211 C212 N213 1.3(6) .
C211 C212 N213 O214 -177.1(3) .
C211 C212 N213 C208 1.0(6) .
C209 C208 N213 O214 175.7(3) .
C201 C208 N213 O214 -0.7(5) .
C209 C208 N213 C212 -2.4(5) .
C201 C208 N213 C212 -178.8(3) .
C212 N213 O214 Co2 -98.2(3) .
C208 N213 O214 Co2 83.7(3) .
O207 Co2 O214 N213 -51.0(2) .
O22 Co2 O214 N213 123.5(2) .
N14 Co2 O214 N213 -146.7(2) .
N12 Co2 O214 N213 38.4(2) .
N306 C301 C302 C303 2.0(8) .
C308 C301 C302 C303 179.5(5) .
C301 C302 C303 C304 -1.2(10) .
C302 C303 C304 C305 0.3(11) .
C303 C304 C305 N306 -0.1(9) .
C304 C305 N306 O307 -178.4(5) .
C304 C305 N306 C301 0.9(7) .
C302 C301 N306 O307 177.5(4) .
C308 C301 N306 O307 -0.2(5) .
C302 C301 N306 C305 -1.9(6) .
C308 C301 N306 C305 -179.5(4) .
C305 N306 O307 Co3 -97.8(4) .
C301 N306 O307 Co3 82.8(4) .
N13 Co3 O307 N306 -143.5(2) 3
N13 Co3 O307 N306 36.5(2) .
N306 C301 C308 N313 -62.3(5) .
C302 C301 C308 N313 120.1(5) .
N306 C301 C308 C309 119.6(4) .
C302 C301 C308 C309 -58.0(6) .
N313 C308 C309 C310 2.3(6) .
C301 C308 C309 C310 -179.6(4) .
C308 C309 C310 C311 0.0(7) .
C309 C310 C311 C312 -1.7(6) .
C310 C311 C312 N313 1.0(6) .
C311 C312 N313 O314 -177.0(4) .
C311 C312 N313 C308 1.5(6) .
C309 C308 N313 C312 -3.1(6) .
C301 C308 N313 C312 178.7(4) .
C309 C308 N313 O314 175.3(3) .
C301 C308 N313 O314 -2.8(5) .
C312 N313 O314 Co3 -97.0(3) .
C308 N313 O314 Co3 84.5(4) .
O307 Co3 O314 N313 131.8(2) 3
O307 Co3 O314 N313 -48.2(2) .
N13 Co3 O314 N313 35.9(3) 3
N13 Co3 O314 N313 -144.1(3) .
